data_7236107
loop_
_publ_author_name
'Bala, Sukhen'
'Mondal, Indranil'
'Goswami, Arijit'
'Pal, Ujjwal'
'Mondal, Raju'

_publ_section_title
;
 Co-MOF as a sacrificial template: manifesting a new Co3O4/TiO2 system
 with a p--n heterojunction for photocatalytic hydrogen evolution
;
_journal_issue 40
_journal_name_full 'Journal of Materials Chemistry A'
_journal_page_first 20288
_journal_paper_doi 10.1039/C5TA05210F
_journal_volume 3
_journal_year 2015
_chemical_formula_sum 'C19 H20 Co N4 O4'
_chemical_formula_weight 427.32
_space_group_IT_number 15
_space_group_name_Hall '-C 2yc'
_space_group_name_H-M_alt 'C 1 2/c 1'
_symmetry_cell_setting monoclinic
_symmetry_space_group_name_H-M 'C 1 2/c 1'
_atom_sites_solution_hydrogens geom
_atom_sites_solution_primary direct
_atom_sites_solution_secondary difmap
_audit_creation_method SHELXL-97
_audit_update_record
;
2015-06-16 deposited with the CCDC.
2015-08-24 downloaded from the CCDC.
;
_cell_angle_alpha 90.00
_cell_angle_beta 116.139(2)
_cell_angle_gamma 90.00
_cell_formula_units_Z 8
_cell_length_a 19.2342(13)
_cell_length_b 13.4738(10)
_cell_length_c 18.5923(13)
_cell_measurement_reflns_used 13995
_cell_measurement_temperature 120(2)
_cell_measurement_theta_max 31.35
_cell_measurement_theta_min 2.359
_cell_volume 4325.6(5)
_computing_cell_refinement 'Bruker APEX-2'
_computing_data_collection 'Bruker APEX-2'
_computing_data_reduction 'Bruker SHELXTL'
_computing_molecular_graphics 'Bruker SHELXTL'
_computing_publication_material 'Bruker SHELXTL'
_computing_structure_refinement 'SHELXL-97 (Sheldrick, 2008)'
_computing_structure_solution 'SHELXS-97 (Sheldrick, 2008)'
_diffrn_ambient_temperature 120(2)
_diffrn_detector_area_resol_mean 8
_diffrn_measured_fraction_theta_full 0.971
_diffrn_measured_fraction_theta_max 0.971
_diffrn_measurement_device_type 'Bruker APEX-2 CCD area detector'
_diffrn_measurement_method '/w scans'
_diffrn_radiation_monochromator graphite
_diffrn_radiation_source 'fine-focus sealed tube'
_diffrn_radiation_type MoK\a
_diffrn_radiation_wavelength 0.71073
_diffrn_reflns_av_R_equivalents 0.0589
_diffrn_reflns_av_sigmaI/netI 0.0654
_diffrn_reflns_limit_h_max 27
_diffrn_reflns_limit_h_min -27
_diffrn_reflns_limit_k_max 18
_diffrn_reflns_limit_k_min -18
_diffrn_reflns_limit_l_max 25
_diffrn_reflns_limit_l_min -26
_diffrn_reflns_number 30203
_diffrn_reflns_theta_full 30.00
_diffrn_reflns_theta_max 30.00
_diffrn_reflns_theta_min 1.92
_exptl_absorpt_coefficient_mu 0.823
_exptl_absorpt_correction_T_max 1.000
_exptl_absorpt_correction_T_min 0.7512
_exptl_absorpt_correction_type multi-scan
_exptl_absorpt_process_details 'SADABS v.2.03 (Bruker, 2001), wR2(int) =0.1242 before correction'
_exptl_crystal_colour Purple
_exptl_crystal_density_diffrn 1.312
_exptl_crystal_density_meas ?
_exptl_crystal_density_method 'not measured'
_exptl_crystal_description Prism
_exptl_crystal_F_000 1768
_exptl_crystal_size_max 0.26
_exptl_crystal_size_mid 0.21
_exptl_crystal_size_min 0.20
_refine_diff_density_max 1.375
_refine_diff_density_min -0.407
_refine_diff_density_rms 0.147
_refine_ls_extinction_method none
_refine_ls_goodness_of_fit_ref 1.675
_refine_ls_hydrogen_treatment constr
_refine_ls_matrix_type full
_refine_ls_number_parameters 253
_refine_ls_number_reflns 6133
_refine_ls_number_restraints 0
_refine_ls_restrained_S_all 1.675
_refine_ls_R_factor_all 0.2186
_refine_ls_R_factor_gt 0.1240
_refine_ls_shift/su_max 0.000
_refine_ls_shift/su_mean 0.000
_refine_ls_structure_factor_coef Fsqd
_refine_ls_weighting_details 'calc w=1/[\s^2^(Fo^2^)+(0.1000P)^2^+0.0000P] where P=(Fo^2^+2Fc^2^)/3'
_refine_ls_weighting_scheme calc
_refine_ls_wR_factor_gt 0.2969
_refine_ls_wR_factor_ref 0.3184
_reflns_number_gt 2955
_reflns_number_total 6133
_reflns_threshold_expression I>2\s(I)
_cod_data_source_file c5ta05210f2.cif
_cod_data_source_block monoc
_cod_depositor_comments
;
The following automatic conversions were performed:

data item '_symmetry_cell_setting' value 'Monoclinic' was changed to
'monoclinic' in accordance with the
/home/saulius/struct/COD-crude-data/automatic-downloads/DataCite-retrospective/RSC/depositions/lib/dictionaries/cif_core.dic
dictionary named 'cif_core.dic' version 2.4.2 last updated on
2011-04-26.

data item '_exptl_crystal_density_meas' value 'not measured' was
changed to '?' -- the value is perceived as not measured.

Automatic conversion script
Id: cif_fix_values 6909 2019-04-08 15:41:33Z antanas 
;
_cod_original_sg_symbol_H-M C2/c
_cod_database_code 7236107

loop_
_symmetry_equiv_pos_as_xyz
'x, y, z'
'-x, y, -z+1/2'
'x+1/2, y+1/2, z'
'-x+1/2, y+1/2, -z+1/2'
'-x, -y, -z'
'x, -y, z-1/2'
'-x+1/2, -y+1/2, -z'
'x+1/2, -y+1/2, z-1/2'

loop_
_atom_site_label
_atom_site_type_symbol
_atom_site_fract_x
_atom_site_fract_y
_atom_site_fract_z
_atom_site_U_iso_or_equiv
_atom_site_adp_type
_atom_site_occupancy
_atom_site_symmetry_multiplicity
_atom_site_calc_flag
_atom_site_refinement_flags
Co1 Co 0.05157(4) 0.28208(7) 0.05482(4) 0.0691(4) Uani 1 1 d .
N1 N 0.1203(2) 0.4723(5) 0.1207(3) 0.0708(14) Uani 1 1 d .
H1A H 0.1070 0.4920 0.0723 0.085 Uiso 1 1 calc R
N2 N 0.1071(2) 0.3815(4) 0.1394(3) 0.0691(14) Uani 1 1 d .
C3 C 0.1374(3) 0.3798(6) 0.2210(3) 0.0732(19) Uani 1 1 d .
C2 C 0.1706(3) 0.4732(6) 0.2510(3) 0.080(2) Uani 1 1 d .
N3 N 0.1151(3) 0.1563(5) 0.0889(3) 0.0767(16) Uani 1 1 d .
C5 C 0.2135(4) 0.0499(7) 0.1352(3) 0.090(2) Uani 1 1 d .
C8 C 0.1733(5) 0.6387(7) 0.1781(4) 0.126(4) Uani 1 1 d .
H8A H 0.2005 0.6674 0.2304 0.189 Uiso 1 1 calc R
H8B H 0.1252 0.6731 0.1492 0.189 Uiso 1 1 calc R
H8C H 0.2043 0.6443 0.1496 0.189 Uiso 1 1 calc R
C9 C 0.1312(4) 0.2894(6) 0.2632(4) 0.092(2) Uani 1 1 d .
H9A H 0.1045 0.2385 0.2248 0.139 Uiso 1 1 calc R
H9B H 0.1028 0.3046 0.2934 0.139 Uiso 1 1 calc R
H9C H 0.1821 0.2665 0.2989 0.139 Uiso 1 1 calc R
N4 N 0.0892(3) 0.0696(5) 0.1037(3) 0.0827(16) Uani 1 1 d .
H4A H 0.0425 0.0599 0.0967 0.099 Uiso 1 1 calc R
C4B C -0.1976(4) 0.3227(8) 0.0064(4) 0.097(3) Uani 1 1 d .
H4BA H -0.1622 0.3721 0.0109 0.117 Uiso 1 1 calc R
C2B C -0.1728(4) 0.2228(8) 0.0233(4) 0.091(2) Uani 1 1 d .
O1A O 0.0716(3) 0.4707(5) -0.0414(3) 0.1003(16) Uani 1 1 d .
C1 C 0.1573(3) 0.5307(6) 0.1860(4) 0.084(2) Uani 1 1 d .
C4 C 0.1926(3) 0.1460(6) 0.1094(3) 0.077(2) Uani 1 1 d .
C6 C 0.1457(4) -0.0010(6) 0.1308(3) 0.082(2) Uani 1 1 d .
O2A O 0.0481(4) 0.3147(6) -0.0474(3) 0.1161(19) Uani 1 1 d .
C1A C 0.0512(4) 0.3929(7) -0.0746(4) 0.0769(18) Uani 1 1 d .
O1B O -0.0623(3) 0.1145(6) 0.0669(4) 0.130(2) Uani 1 1 d .
C2A C 0.0233(4) 0.3894(7) -0.1675(4) 0.091(2) Uani 1 1 d .
C10 C 0.2385(5) 0.2262(8) 0.1008(5) 0.125(4) Uani 1 1 d .
H10A H 0.2910 0.2044 0.1189 0.187 Uiso 1 1 calc R
H10B H 0.2371 0.2819 0.1324 0.187 Uiso 1 1 calc R
H10C H 0.2177 0.2455 0.0456 0.187 Uiso 1 1 calc R
C7 C 0.2088(4) 0.5023(7) 0.3393(4) 0.106(3) Uani 1 1 d .
H7A H 0.1751 0.5479 0.3494 0.159 Uiso 1 1 calc R
H7B H 0.2147 0.4434 0.3716 0.159 Uiso 1 1 calc R
O2B O -0.0498(3) 0.2639(6) 0.0456(5) 0.129(3) Uani 1 1 d .
C3A C 0.0126(4) 0.4751(7) -0.2076(3) 0.092(2) Uani 1 1 d .
H3AA H 0.0217 0.5350 -0.1800 0.138 Uiso 1 1 calc R
C3B C -0.2787(4) 0.3484(8) -0.0179(4) 0.105(3) Uani 1 1 d .
H3BA H -0.2955 0.4138 -0.0292 0.157 Uiso 1 1 calc R
C1B C -0.0835(5) 0.2049(10) 0.0490(4) 0.096(3) Uani 1 1 d .
C4A C 0.0122(5) 0.3006(8) -0.2074(5) 0.107(3) Uani 1 1 d .
H4AA H 0.0204 0.2410 -0.1796 0.160 Uiso 1 1 calc R
C11 C 0.1332(6) -0.0986(7) 0.1516(5) 0.130(3) Uani 1 1 d .
H11A H 0.0798 -0.1062 0.1404 0.195 Uiso 1 1 calc R
H11B H 0.1653 -0.1097 0.2076 0.195 Uiso 1 1 calc R
H11C H 0.1461 -0.1458 0.1207 0.195 Uiso 1 1 calc R

loop_
_atom_site_aniso_label
_atom_site_aniso_U_11
_atom_site_aniso_U_22
_atom_site_aniso_U_33
_atom_site_aniso_U_23
_atom_site_aniso_U_13
_atom_site_aniso_U_12
Co1 0.0342(4) 0.1239(9) 0.0362(4) 0.0007(4) 0.0035(3) -0.0007(4)
N1 0.041(2) 0.130(5) 0.034(2) 0.000(3) 0.0104(19) -0.017(3)
N2 0.031(2) 0.134(5) 0.035(2) -0.003(3) 0.0074(17) -0.013(2)
C3 0.032(2) 0.149(6) 0.033(3) -0.001(3) 0.009(2) -0.013(3)
C2 0.052(3) 0.153(6) 0.035(3) -0.010(3) 0.019(2) -0.031(4)
N3 0.041(2) 0.138(5) 0.042(3) 0.021(3) 0.010(2) 0.024(3)
C5 0.062(4) 0.168(7) 0.036(3) 0.007(4) 0.019(3) 0.031(4)
C8 0.096(6) 0.203(10) 0.059(5) -0.010(6) 0.017(4) -0.060(7)
C9 0.059(4) 0.173(8) 0.041(3) -0.001(4) 0.018(3) -0.008(4)
N4 0.050(3) 0.139(5) 0.049(3) 0.003(3) 0.013(2) 0.004(3)
C4B 0.081(5) 0.160(8) 0.048(4) -0.035(5) 0.026(3) -0.034(5)
C2B 0.069(4) 0.151(8) 0.056(4) -0.052(5) 0.030(3) -0.024(5)
O1A 0.094(4) 0.138(5) 0.054(3) -0.005(3) 0.018(2) -0.023(3)
C1 0.055(3) 0.146(6) 0.052(4) -0.009(4) 0.025(3) -0.041(4)
C4 0.049(3) 0.140(6) 0.050(3) 0.031(4) 0.028(3) 0.018(4)
C6 0.076(4) 0.120(6) 0.035(3) -0.009(3) 0.011(3) 0.019(4)
O2A 0.114(5) 0.162(6) 0.072(3) 0.009(4) 0.041(3) 0.000(4)
C1A 0.058(3) 0.096(6) 0.071(4) 0.006(4) 0.024(3) -0.017(4)
O1B 0.070(3) 0.160(6) 0.139(6) 0.032(5) 0.025(3) -0.006(4)
C2A 0.074(4) 0.166(8) 0.047(3) -0.004(5) 0.039(3) 0.008(5)
C10 0.064(4) 0.226(11) 0.082(6) 0.040(6) 0.031(4) 0.038(6)
C7 0.076(4) 0.202(9) 0.039(3) -0.017(4) 0.025(3) -0.064(5)
O2B 0.061(3) 0.173(6) 0.159(7) -0.037(5) 0.055(4) -0.030(4)
C3A 0.064(4) 0.172(8) 0.036(3) 0.013(4) 0.018(3) 0.010(4)
C3B 0.064(4) 0.180(8) 0.071(5) -0.047(5) 0.030(4) -0.025(5)
C1B 0.077(5) 0.164(9) 0.041(3) -0.024(5) 0.020(3) -0.004(6)
C4A 0.109(6) 0.141(7) 0.081(5) 0.010(5) 0.052(5) -0.006(5)
C11 0.147(9) 0.109(7) 0.091(6) -0.005(5) 0.012(6) 0.000(6)

loop_
_atom_type_symbol
_atom_type_description
_atom_type_scat_dispersion_real
_atom_type_scat_dispersion_imag
_atom_type_scat_source
C C 0.0033 0.0016 'International Tables Vol C Tables 4.2.6.8 and 6.1.1.4'
H H 0.0000 0.0000 'International Tables Vol C Tables 4.2.6.8 and 6.1.1.4'
N N 0.0061 0.0033 'International Tables Vol C Tables 4.2.6.8 and 6.1.1.4'
O O 0.0106 0.0060 'International Tables Vol C Tables 4.2.6.8 and 6.1.1.4'
Co Co 0.3494 0.9721 'International Tables Vol C Tables 4.2.6.8 and 6.1.1.4'

loop_
_geom_angle_atom_site_label_1
_geom_angle_atom_site_label_2
_geom_angle_atom_site_label_3
_geom_angle
_geom_angle_site_symmetry_1
_geom_angle_site_symmetry_3
O2B Co1 O2A 110.7(3) . .
O2B Co1 N2 109.4(2) . .
O2A Co1 N2 113.7(3) . .
O2B Co1 N3 112.1(3) . .
O2A Co1 N3 104.7(3) . .
N2 Co1 N3 106.1(2) . .
N2 N1 C1 112.6(5) . .
N2 N1 H1A 123.7 . .
C1 N1 H1A 123.7 . .
N1 N2 C3 105.7(5) . .
N1 N2 Co1 120.9(3) . .
C3 N2 Co1 133.5(5) . .
N2 C3 C2 108.8(6) . .
N2 C3 C9 120.5(6) . .
C2 C3 C9 130.6(5) . .
C1 C2 C3 106.3(5) . .
C1 C2 C7 128.5(7) . .
C3 C2 C7 125.1(6) . .
N4 N3 C4 108.1(5) . .
N4 N3 Co1 124.4(4) . .
C4 N3 Co1 127.2(5) . .
C4 C5 C6 107.9(6) . .
C4 C5 C7 127.6(7) . 4_545
C6 C5 C7 124.4(8) . 4_545
C1 C8 H8A 109.5 . .
C1 C8 H8B 109.5 . .
H8A C8 H8B 109.5 . .
C1 C8 H8C 109.5 . .
H8A C8 H8C 109.5 . .
H8B C8 H8C 109.5 . .
C3 C9 H9A 109.5 . .
C3 C9 H9B 109.5 . .
H9A C9 H9B 109.5 . .
C3 C9 H9C 109.5 . .
H9A C9 H9C 109.5 . .
H9B C9 H9C 109.5 . .
N3 N4 C6 112.1(6) . .
N3 N4 H4A 124.0 . .
C6 N4 H4A 124.0 . .
C2B C4B C3B 120.2(8) . .
C2B C4B H4BA 119.9 . .
C3B C4B H4BA 119.9 . .
C3B C2B C4B 121.3(8) 7_455 .
C3B C2B C1B 123.5(10) 7_455 .
C4B C2B C1B 115.2(8) . .
N1 C1 C2 106.5(6) . .
N1 C1 C8 121.4(6) . .
C2 C1 C8 132.0(6) . .
N3 C4 C5 107.9(6) . .
N3 C4 C10 122.3(7) . .
C5 C4 C10 129.8(6) . .
N4 C6 C11 123.1(8) . .
N4 C6 C5 104.0(7) . .
C11 C6 C5 132.9(8) . .
C1A O2A Co1 129.9(6) . .
O2A C1A O1A 129.0(8) . .
O2A C1A C2A 112.9(8) . .
O1A C1A C2A 118.1(7) . .
C3A C2A C4A 120.1(7) . .
C3A C2A C1A 118.8(7) . .
C4A C2A C1A 121.1(8) . .
C4 C10 H10A 109.5 . .
C4 C10 H10B 109.5 . .
H10A C10 H10B 109.5 . .
C4 C10 H10C 109.5 . .
H10A C10 H10C 109.5 . .
H10B C10 H10C 109.5 . .
C5 C7 C2 113.0(5) 4 .
C5 C7 H7A 109.0 4 .
C2 C7 H7A 109.0 . .
C5 C7 H7B 109.0 4 .
C2 C7 H7B 109.0 . .
H7A C7 H7B 107.8 . .
C1B O2B Co1 137.1(9) . .
C2A C3A C3A 120.5(4) . 2_554
C2A C3A H3AA 119.8 . .
C3A C3A H3AA 119.8 2_554 .
C2B C3B C4B 118.5(9) 7_455 .
C2B C3B H3BA 120.7 7_455 .
C4B C3B H3BA 120.7 . .
O2B C1B O1B 127.2(10) . .
O2B C1B C2B 118.9(11) . .
O1B C1B C2B 113.7(10) . .
C2A C4A C4A 119.4(5) . 2_554
C2A C4A H4AA 120.3 . .
C4A C4A H4AA 120.3 2_554 .
C6 C11 H11A 109.5 . .
C6 C11 H11B 109.5 . .
H11A C11 H11B 109.5 . .
C6 C11 H11C 109.5 . .
H11A C11 H11C 109.5 . .
H11B C11 H11C 109.5 . .

loop_
_geom_bond_atom_site_label_1
_geom_bond_atom_site_label_2
_geom_bond_distance
_geom_bond_site_symmetry_2
Co1 O2B 1.897(5) .
Co1 O2A 1.922(6) .
Co1 N2 1.982(5) .
Co1 N3 2.021(6) .
N1 N2 1.327(7) .
N1 C1 1.357(8) .
N1 H1A 0.8600 .
N2 C3 1.364(6) .
C3 C2 1.410(9) .
C3 C9 1.483(9) .
C2 C1 1.361(9) .
C2 C7 1.525(8) .
N3 N4 1.345(8) .
N3 C4 1.372(7) .
C5 C4 1.378(10) .
C5 C6 1.445(10) .
C5 C7 1.498(9) 4_545
C8 C1 1.508(11) .
C8 H8A 0.9600 .
C8 H8B 0.9600 .
C8 H8C 0.9600 .
C9 H9A 0.9600 .
C9 H9B 0.9600 .
C9 H9C 0.9600 .
N4 C6 1.362(8) .
N4 H4A 0.8600 .
C4B C2B 1.416(12) .
C4B C3B 1.462(10) .
C4B H4BA 0.9300 .
C2B C3B 1.310(11) 7_455
C2B C1B 1.586(11) .
O1A C1A 1.192(8) .
C4 C10 1.448(11) .
C6 C11 1.420(11) .
O2A C1A 1.181(8) .
C1A C2A 1.567(9) .
O1B C1B 1.281(11) .
C2A C3A 1.339(11) .
C2A C4A 1.374(11) .
C10 H10A 0.9600 .
C10 H10B 0.9600 .
C10 H10C 0.9600 .
C7 C5 1.498(9) 4
C7 H7A 0.9700 .
C7 H7B 0.9700 .
O2B C1B 1.045(11) .
C3A C3A 1.432(11) 2_554
C3A H3AA 0.9300 .
C3B C2B 1.310(11) 7_455
C3B H3BA 0.9300 .
C4A C4A 1.440(15) 2_554
C4A H4AA 0.9300 .
C11 H11A 0.9600 .
C11 H11B 0.9600 .
C11 H11C 0.9600 .
